data_1535513
loop_
_publ_author_name
'Hoffmann, R.D.'
'Poettgen, R.'
'Lander, G.H.'
'Rebizant, J.'

_publ_section_title
;
 Platinum - germanium ordering in U Pt Ge
;
_journal_name_full 'Solid State Sciences'
_journal_page_first 697
_journal_page_last 703
_journal_volume 3
_journal_year 2001
_chemical_formula_sum 'Ge Pt U'
_chemical_name_systematic 'U Pt Ge'
_space_group_IT_number 44
_symmetry_space_group_name_Hall 'I 2 -2'
_symmetry_space_group_name_H-M 'I m m 2'
_cell_angle_alpha 90
_cell_angle_beta 90
_cell_angle_gamma 90
_cell_formula_units_Z 4
_cell_length_a 4.3286
_cell_length_b 7.1881
_cell_length_c 7.5166
_cell_volume 233.875
_citation_journal_id_ASTM SSSCFJ
_cod_data_source_file Hoffmann_SSSCFJ_2001_105.cif
_cod_data_source_block Ge1Pt1U1
_cod_original_cell_volume 233.8746
_cod_original_formula_sum 'Ge1 Pt1 U1'
_cod_database_code 1535513

loop_
_symmetry_equiv_pos_as_xyz
x,y,z
-x,-y,z
-x,y,z
x,-y,z
x+1/2,y+1/2,z+1/2
-x+1/2,-y+1/2,z+1/2
-x+1/2,y+1/2,z+1/2
x+1/2,-y+1/2,z+1/2

loop_
_atom_site_label
_atom_site_type_symbol
_atom_site_fract_x
_atom_site_fract_y
_atom_site_fract_z
_atom_site_occupancy
_atom_site_U_iso_or_equiv
U2 U 0 0.5 0.7031 1 0.0
U1 U 0 0 0.6375 1 0.0
Ge1 Ge 0 0.2795 0.3287 1 0.0
Pt1 Pt 0 0.2085 0.9995 1 0.0
